data_7011115
loop_
_publ_author_name
'Tercero, Javier'
'Diaz, Carmen'
'Ribas, Juan'
'Mah\'ia, Jos\'e'
'Maestro, Miguel'
'Solans, X.'

_publ_section_title
;
 Synthesis, characterization, and magnetic properties of new complexes
 based on self-assembled homotrinuclear units CuII--CuII--CuII
;
_journal_issue 9
_journal_name_full 'Journal of the Chemical Society, Dalton Transactions'
_journal_page_first 2040
_journal_paper_doi 10.1039/b107851h
_journal_year 2002
_chemical_formula_sum 'C20 H44 Cl Cu3 N7 O13 Se'
_chemical_formula_weight 895.65
_chemical_name_systematic
;
?
;
_space_group_IT_number 19
_symmetry_cell_setting orthorhombic
_symmetry_space_group_name_Hall 'P 2ac 2ab'
_symmetry_space_group_name_H-M 'P 21 21 21'
_atom_sites_solution_hydrogens geom
_atom_sites_solution_primary direct
_atom_sites_solution_secondary difmap
_audit_creation_method SHELXL-97
_cell_angle_alpha 90.00
_cell_angle_beta 90.00
_cell_angle_gamma 90.00
_cell_formula_units_Z 4
_cell_length_a 12.4518(11)
_cell_length_b 14.2871(13)
_cell_length_c 18.8940(17)
_cell_measurement_temperature 123(2)
_cell_volume 3361.2(5)
_computing_cell_refinement 'Bruker SAINT'
_computing_data_collection 'Bruker SMART'
_computing_data_reduction 'Bruker SHELXTL'
_computing_molecular_graphics 'Bruker SHELXTL'
_computing_publication_material 'Bruker SHELXTL'
_computing_structure_refinement 'SHELXL-97 (Sheldrick, 1997)'
_computing_structure_solution 'SHELXS-97 (Sheldrick, 1990)'
_diffrn_ambient_temperature 123(2)
_diffrn_measured_fraction_theta_full 0.677
_diffrn_measured_fraction_theta_max 0.677
_diffrn_measurement_device_type 'CCD area detector'
_diffrn_measurement_method 'phi and omega scans'
_diffrn_radiation_monochromator graphite
_diffrn_radiation_source 'fine-focus sealed tube'
_diffrn_radiation_type MoK\a
_diffrn_radiation_wavelength 0.71073
_diffrn_reflns_av_R_equivalents 0.0421
_diffrn_reflns_av_sigmaI/netI 0.0340
_diffrn_reflns_limit_h_max 15
_diffrn_reflns_limit_h_min -10
_diffrn_reflns_limit_k_max 16
_diffrn_reflns_limit_k_min -16
_diffrn_reflns_limit_l_max 22
_diffrn_reflns_limit_l_min -22
_diffrn_reflns_number 19416
_diffrn_reflns_theta_full 32.86
_diffrn_reflns_theta_max 25.50
_diffrn_reflns_theta_min 1.79
_diffrn_standards_decay_% 0.13
_exptl_absorpt_coefficient_mu 3.111
_exptl_absorpt_correction_T_max 0.5101
_exptl_absorpt_correction_T_min 0.3053
_exptl_absorpt_correction_type Semi-empirical
_exptl_absorpt_process_details Sadabs
_exptl_crystal_colour Blue
_exptl_crystal_density_diffrn 1.770
_exptl_crystal_density_method 'not measured'
_exptl_crystal_description Needle
_exptl_crystal_F_000 1820
_exptl_crystal_size_max 0.50
_exptl_crystal_size_mid 0.25
_exptl_crystal_size_min 0.25
_refine_diff_density_max 1.338
_refine_diff_density_min -0.568
_refine_diff_density_rms 0.092
_refine_ls_abs_structure_details 'Flack H D (1983), Acta Cryst. A39, 876-881'
_refine_ls_abs_structure_Flack 0.013(10)
_refine_ls_extinction_method none
_refine_ls_goodness_of_fit_ref 1.042
_refine_ls_hydrogen_treatment mixed
_refine_ls_matrix_type full
_refine_ls_number_parameters 403
_refine_ls_number_reflns 8340
_refine_ls_number_restraints 38
_refine_ls_restrained_S_all 1.075
_refine_ls_R_factor_all 0.0391
_refine_ls_R_factor_gt 0.0319
_refine_ls_shift/su_max 0.002
_refine_ls_shift/su_mean 0.000
_refine_ls_structure_factor_coef Fsqd
_refine_ls_weighting_details 'w=1/[\s^2^(Fo^2^)+(0.0545P)^2^+0.0000P] where P=(Fo^2^+2Fc^2^)/3'
_refine_ls_weighting_scheme calc
_refine_ls_wR_factor_gt 0.0874
_refine_ls_wR_factor_ref 0.0900
_reflns_number_gt 7328
_reflns_number_total 6220
_reflns_threshold_expression >2sigma(I)
_cod_data_source_file b107851h.txt
_cod_data_source_block complex_2_at_123_K
_cod_depositor_comments
;
The following automatic conversions were performed:
'_symmetry_cell_setting' value 'Orthorhombic' changed to 'orthorhombic'
according to '/home/saulius/struct/CIF-dictionaries/cif_core.dic'
dictionary named 'cif_core.dic' version 2.4.1 from 2010-06-29.

Automatic conversion script
Id: cif_fix_enum 1527 2010-12-29 10:47:43Z saulius 

The following automatic conversions were performed:

'_refine_ls_weighting_scheme' value 'calc
w=1/[\s^2^(Fo^2^)+(0.0545P)^2^+0.0000P] where P=(Fo^2^+2Fc^2^)/3' was
changed to 'calc'. New tag '_refine_ls_weighting_details' was
created. The value of the new tag was set to
'w=1/[\s^2^(Fo^2^)+(0.0545P)^2^+0.0000P] where P=(Fo^2^+2Fc^2^)/3'.

Automatic conversion script
Id: cif_fix_values 3143 2015-03-26 13:38:13Z robertas 
;
_cod_original_sg_symbol_H-M P212121
_cod_database_code 7011115

loop_
_symmetry_equiv_pos_as_xyz
'x, y, z'
'-x+1/2, -y, z+1/2'
'-x, y+1/2, -z+1/2'
'x+1/2, -y+1/2, -z'

loop_
_atom_site_label
_atom_site_type_symbol
_atom_site_fract_x
_atom_site_fract_y
_atom_site_fract_z
_atom_site_U_iso_or_equiv
_atom_site_adp_type
_atom_site_occupancy
_atom_site_calc_flag
_atom_site_refinement_flags
_atom_site_disorder_assembly
_atom_site_disorder_group
Se Se 0.39042(3) -0.08876(3) -0.13567(2) 0.02909(10) Uani 1 d . . .
Cu1 Cu 0.33538(3) 0.58179(3) 0.37059(2) 0.02121(10) Uani 1 d . . .
Cu2 Cu 0.21570(3) 0.22523(3) 0.26118(2) 0.02007(10) Uani 1 d . . .
Cu3 Cu 0.16794(3) -0.07180(3) 0.06941(2) 0.02384(11) Uani 1 d . . .
O1 O 0.21714(19) 0.52922(18) 0.32828(14) 0.0214(5) Uani 1 d . . .
O2 O 0.37055(18) 0.42694(18) 0.37138(13) 0.0198(5) Uani 1 d . . .
O3 O 0.32240(19) 0.27380(18) 0.32206(13) 0.0209(5) Uani 1 d . . .
O4 O 0.27992(19) 0.09149(19) 0.22902(13) 0.0235(5) Uani 1 d . . .
O5 O 0.1078(2) 0.0666(2) 0.09646(14) 0.0250(6) Uani 1 d . . .
O6 O 0.2573(2) -0.0385(2) 0.14912(15) 0.0282(6) Uani 1 d . . .
N1 N 0.4466(2) 0.6273(2) 0.42969(16) 0.0185(6) Uani 1 d . . .
N2 N 0.2841(2) 0.7311(2) 0.38370(16) 0.0230(6) Uani 1 d . . .
N3 N 0.1654(2) 0.3675(2) 0.27965(15) 0.0191(6) Uani 1 d . . .
N4 N 0.1247(2) 0.1886(2) 0.18909(15) 0.0182(6) Uani 1 d . . .
N5 N 0.0552(2) -0.1219(2) 0.01167(16) 0.0186(6) Uani 1 d . . .
N6 N 0.2071(2) -0.2265(2) 0.07181(17) 0.0258(7) Uani 1 d . . .
N7 N 0.2646(3) -0.0284(3) -0.0176(2) 0.0338(8) Uani 1 d . . .
C1 C 0.4209(4) 0.7340(3) 0.4601(3) 0.0364(10) Uani 1 d . . .
H1 H 0.3774 0.7282 0.5037 0.044 Uiso 1 calc R . .
H1A H 0.4898 0.7638 0.4733 0.044 Uiso 1 calc R . .
C2 C 0.3629(4) 0.7977(3) 0.4096(3) 0.0371(10) Uani 1 d . . .
H2 H 0.3290 0.8514 0.4341 0.045 Uiso 1 calc R . .
H2A H 0.4105 0.8208 0.3714 0.045 Uiso 1 calc R . .
C3 C 0.4635(3) 0.5531(3) 0.4902(2) 0.0314(9) Uani 1 d . . .
H3 H 0.3997 0.5515 0.5206 0.038 Uiso 1 calc R . .
H3A H 0.5263 0.5705 0.5185 0.038 Uiso 1 calc R . .
H3B H 0.4749 0.4912 0.4692 0.038 Uiso 1 calc R . .
C4 C 0.5325(4) 0.6298(4) 0.3873(3) 0.0497(13) Uani 1 d . . .
H4 H 0.5210 0.6762 0.3498 0.060 Uiso 1 calc R . .
H4A H 0.5436 0.5680 0.3660 0.060 Uiso 1 calc R . .
H4B H 0.5961 0.6471 0.4149 0.060 Uiso 1 calc R . .
C5 C 0.1998(3) 0.7300(3) 0.4297(2) 0.0351(9) Uani 1 d . . .
H5 H 0.1461 0.6847 0.4135 0.042 Uiso 1 calc R . .
H5A H 0.1674 0.7924 0.4319 0.042 Uiso 1 calc R . .
H5B H 0.2254 0.7120 0.4769 0.042 Uiso 1 calc R . .
C6 C 0.2519(4) 0.7782(3) 0.3146(2) 0.0373(10) Uani 1 d . . .
H6 H 0.3133 0.7785 0.2821 0.045 Uiso 1 calc R . .
H6A H 0.2294 0.8427 0.3241 0.045 Uiso 1 calc R . .
H6B H 0.1923 0.7437 0.2930 0.045 Uiso 1 calc R . .
C7 C 0.2223(3) 0.4297(2) 0.31359(17) 0.0164(6) Uani 1 d . . .
C8 C 0.3119(2) 0.3714(2) 0.33760(17) 0.0153(7) Uani 1 d . . .
C9 C 0.0811(2) 0.4145(3) 0.24902(17) 0.0169(7) Uani 1 d . . .
H9 H 0.1035 0.4504 0.2067 0.020 Uiso 1 calc R . .
H9A H 0.0443 0.4565 0.2829 0.020 Uiso 1 calc R . .
C10 C 0.0105(3) 0.3269(3) 0.2292(2) 0.0229(8) Uani 1 d . . .
H10 H -0.0613 0.3514 0.2166 0.027 Uiso 1 calc R . .
H10A H 0.0012 0.2906 0.2734 0.027 Uiso 1 calc R . .
C11 C 0.0421(3) 0.2521(3) 0.1683(2) 0.0245(8) Uani 1 d . . .
H11 H -0.0227 0.2158 0.1553 0.029 Uiso 1 calc R . .
H11A H 0.0661 0.2865 0.1256 0.029 Uiso 1 calc R . .
C12 C 0.1495(3) 0.1062(3) 0.15107(18) 0.0190(7) Uani 1 d . . .
C13 C 0.2363(3) 0.0478(3) 0.1793(2) 0.0244(8) Uani 1 d . . .
C14 C 0.0618(3) -0.2408(3) 0.00327(19) 0.0196(7) Uani 1 d . . .
H14 H 0.0196 -0.2701 0.0417 0.024 Uiso 1 calc R . .
H14A H 0.0289 -0.2593 -0.0423 0.024 Uiso 1 calc R . .
C15 C 0.1668(3) -0.2742(3) 0.00590(18) 0.0205(7) Uani 1 d . . .
H15 H 0.2085 -0.2551 -0.0364 0.025 Uiso 1 calc R . .
H15A H 0.1689 -0.3432 0.0106 0.025 Uiso 1 calc R . .
C16 C -0.0341(3) -0.0967(3) 0.0493(2) 0.0321(9) Uani 1 d . . .
H16 H -0.0341 -0.1292 0.0950 0.039 Uiso 1 calc R . .
H16A H -0.0986 -0.1139 0.0227 0.039 Uiso 1 calc R . .
H16B H -0.0334 -0.0289 0.0573 0.039 Uiso 1 calc R . .
C17 C 0.0560(3) -0.0712(3) -0.0592(2) 0.0298(9) Uani 1 d . . .
H17 H 0.1197 -0.0898 -0.0861 0.036 Uiso 1 calc R . .
H17A H 0.0575 -0.0034 -0.0511 0.036 Uiso 1 calc R . .
H17B H -0.0088 -0.0876 -0.0859 0.036 Uiso 1 calc R . .
C18 C 0.1680(4) -0.2800(4) 0.1359(2) 0.0411(10) Uani 1 d . . .
H18 H 0.0901 -0.2722 0.1406 0.049 Uiso 1 calc R . .
H18A H 0.2036 -0.2560 0.1784 0.049 Uiso 1 calc R . .
H18B H 0.1849 -0.3466 0.1302 0.049 Uiso 1 calc R . .
C19 C 0.3100(3) -0.2434(3) 0.0710(2) 0.0288(9) Uani 1 d . . .
H19 H 0.3428 -0.2117 0.0304 0.035 Uiso 1 calc R . .
H19A H 0.3220 -0.3110 0.0672 0.035 Uiso 1 calc R . .
H19B H 0.3424 -0.2202 0.1149 0.035 Uiso 1 calc R . .
C20 C 0.3140(3) -0.0504(3) -0.0638(2) 0.0250(8) Uani 1 d . . .
O7 O 0.4017(2) 0.5927(2) 0.25849(14) 0.0288(6) Uani 1 d . . .
O8 O 0.5227(2) 0.2663(2) 0.29645(16) 0.0360(7) Uani 1 d . . .
O9 O 0.4383(2) -0.0405(2) 0.26904(16) 0.0328(6) Uani 1 d . . .
Cl Cl 0.31265(9) 0.40917(9) 0.11518(7) 0.0502(3) Uani 1 d D . .
O11 O 0.2973(7) 0.5034(5) 0.1452(5) 0.062(2) Uiso 0.50 d PD . .
O12 O 0.3896(5) 0.4040(5) 0.0619(4) 0.0549(19) Uiso 0.50 d PD . .
O13 O 0.3451(7) 0.3462(5) 0.1752(4) 0.061(2) Uiso 0.50 d PD . .
O14 O 0.2143(6) 0.3734(6) 0.0895(5) 0.071(2) Uiso 0.50 d PD . .
O11' O 0.2546(6) 0.3226(4) 0.1123(4) 0.0531(19) Uiso 0.50 d PD . .
O12' O 0.4213(6) 0.3977(7) 0.1117(6) 0.101(4) Uiso 0.50 d PD . .
O13' O 0.2761(7) 0.4625(5) 0.0482(4) 0.062(2) Uiso 0.50 d PD . .
O14' O 0.2825(8) 0.4747(6) 0.1708(4) 0.067(2) Uiso 0.50 d PD . .

loop_
_atom_site_aniso_label
_atom_site_aniso_U_11
_atom_site_aniso_U_22
_atom_site_aniso_U_33
_atom_site_aniso_U_23
_atom_site_aniso_U_13
_atom_site_aniso_U_12
Se 0.02233(17) 0.0368(2) 0.02813(19) -0.00065(19) 0.00032(15) -0.00174(17)
Cu1 0.01557(17) 0.0231(2) 0.0250(2) -0.0015(2) -0.00553(17) -0.00008(18)
Cu2 0.01374(17) 0.0248(2) 0.0217(2) -0.00500(19) -0.00424(16) 0.00201(18)
Cu3 0.01728(18) 0.0289(3) 0.0254(2) -0.0066(2) -0.00447(17) 0.0024(2)
O1 0.0117(10) 0.0254(14) 0.0270(13) -0.0027(11) -0.0032(10) 0.0015(10)
O2 0.0139(10) 0.0257(13) 0.0197(11) -0.0039(11) -0.0040(9) -0.0014(10)
O3 0.0145(10) 0.0263(14) 0.0219(12) -0.0013(11) -0.0058(9) 0.0001(10)
O4 0.0138(10) 0.0330(15) 0.0236(12) -0.0056(12) -0.0035(10) 0.0036(11)
O5 0.0178(11) 0.0315(15) 0.0257(13) -0.0056(11) -0.0054(10) 0.0036(11)
O6 0.0180(12) 0.0347(15) 0.0320(15) -0.0090(13) -0.0057(11) 0.0039(11)
N1 0.0135(12) 0.0207(15) 0.0213(14) -0.0006(13) -0.0023(11) -0.0011(11)
N2 0.0177(13) 0.0253(15) 0.0260(16) -0.0029(14) -0.0025(12) -0.0026(13)
N3 0.0120(12) 0.0243(16) 0.0212(15) -0.0021(12) -0.0040(11) -0.0007(12)
N4 0.0111(12) 0.0249(16) 0.0185(14) -0.0012(12) -0.0030(10) 0.0016(11)
N5 0.0116(12) 0.0241(16) 0.0202(14) -0.0030(13) -0.0012(11) 0.0001(12)
N6 0.0199(14) 0.0357(18) 0.0219(15) -0.0031(15) -0.0004(12) -0.0003(14)
N7 0.0231(17) 0.042(2) 0.0367(19) -0.0019(17) 0.0005(15) -0.0010(16)
C1 0.031(2) 0.033(2) 0.045(3) -0.007(2) -0.0124(19) 0.0010(19)
C2 0.029(2) 0.040(3) 0.042(2) -0.002(2) -0.0043(18) -0.0015(18)
C3 0.027(2) 0.038(2) 0.029(2) -0.0007(18) -0.0061(16) -0.0015(18)
C4 0.038(3) 0.065(4) 0.046(3) -0.007(3) 0.003(2) -0.008(2)
C5 0.029(2) 0.042(2) 0.034(2) 0.006(2) 0.0055(17) 0.0070(19)
C6 0.029(2) 0.045(3) 0.038(2) 0.004(2) -0.0032(18) 0.004(2)
C7 0.0125(12) 0.0218(18) 0.0149(14) 0.0012(14) -0.0021(11) -0.0024(14)
C8 0.0090(13) 0.0231(18) 0.0137(15) 0.0006(13) -0.0053(11) -0.0019(12)
C9 0.0113(12) 0.0223(18) 0.0171(16) -0.0023(14) -0.0021(10) 0.0001(13)
C10 0.0161(15) 0.028(2) 0.0247(18) 0.0004(16) -0.0028(14) -0.0006(14)
C11 0.0162(15) 0.032(2) 0.0250(18) -0.0068(16) -0.0067(14) 0.0022(14)
C12 0.0162(15) 0.0232(19) 0.0177(16) -0.0010(14) -0.0023(12) -0.0005(13)
C13 0.0171(16) 0.029(2) 0.0273(19) -0.0045(16) -0.0055(14) 0.0010(14)
C14 0.0158(15) 0.0219(18) 0.0212(16) -0.0045(14) -0.0023(13) -0.0026(14)
C15 0.0177(14) 0.0229(18) 0.0210(16) -0.0033(15) 0.0015(14) -0.0013(16)
C16 0.0193(16) 0.042(3) 0.035(2) -0.010(2) -0.0003(15) 0.0013(17)
C17 0.0231(17) 0.030(2) 0.036(2) -0.0006(19) -0.0028(16) 0.0000(17)
C18 0.032(2) 0.057(3) 0.034(2) 0.005(2) 0.000(2) 0.001(2)
C19 0.0177(16) 0.036(2) 0.033(2) -0.0011(18) -0.0004(15) 0.0052(15)
C20 0.0190(16) 0.025(2) 0.031(2) -0.0036(17) -0.0021(15) -0.0003(14)
O7 0.0195(11) 0.0382(16) 0.0285(14) 0.0032(13) -0.0004(11) -0.0014(12)
O8 0.0218(13) 0.0486(19) 0.0374(16) -0.0008(15) -0.0014(12) 0.0072(13)
O9 0.0206(12) 0.0422(17) 0.0355(15) 0.0050(14) 0.0008(12) 0.0000(12)
Cl 0.0376(6) 0.0489(7) 0.0640(8) -0.0161(6) 0.0188(5) -0.0109(5)

loop_
_atom_type_symbol
_atom_type_description
_atom_type_scat_dispersion_real
_atom_type_scat_dispersion_imag
_atom_type_scat_source
C C 0.0033 0.0016 'International Tables Vol C Tables 4.2.6.8 and 6.1.1.4'
H H 0.0000 0.0000 'International Tables Vol C Tables 4.2.6.8 and 6.1.1.4'
N N 0.0061 0.0033 'International Tables Vol C Tables 4.2.6.8 and 6.1.1.4'
O O 0.0106 0.0060 'International Tables Vol C Tables 4.2.6.8 and 6.1.1.4'
Cl Cl 0.1484 0.1585 'International Tables Vol C Tables 4.2.6.8 and 6.1.1.4'
Cu Cu 0.3201 1.2651 'International Tables Vol C Tables 4.2.6.8 and 6.1.1.4'
Se Se -0.0929 2.2259 'International Tables Vol C Tables 4.2.6.8 and 6.1.1.4'

loop_
_geom_angle_atom_site_label_1
_geom_angle_atom_site_label_2
_geom_angle_atom_site_label_3
_geom_angle
_geom_angle_site_symmetry_1
_geom_angle_site_symmetry_3
_geom_angle_publ_flag
O1 Cu1 N1 169.55(12) . . ?
O1 Cu1 N2 102.06(11) . . ?
N1 Cu1 N2 79.42(12) . . ?
O1 Cu1 O2 75.96(10) . . ?
N1 Cu1 O2 101.01(11) . . ?
N2 Cu1 O2 171.33(10) . . ?
O1 Cu1 O7 85.06(11) . . ?
N1 Cu1 O7 105.05(11) . . ?
N2 Cu1 O7 98.10(11) . . ?
O2 Cu1 O7 90.17(10) . . ?
N4 Cu2 O3 169.81(12) . . ?
N4 Cu2 N3 102.01(12) . . ?
O3 Cu2 N3 76.08(11) . . ?
N4 Cu2 O4 76.64(11) . . ?
O3 Cu2 O4 103.66(10) . . ?
N3 Cu2 O4 171.11(11) . . ?
N5 Cu3 O6 163.26(13) . . ?
N5 Cu3 N7 94.76(13) . . ?
O6 Cu3 N7 101.80(13) . . ?
N5 Cu3 O5 102.75(11) . . ?
O6 Cu3 O5 77.94(10) . . ?
N7 Cu3 O5 96.40(13) . . ?
N5 Cu3 N6 78.73(12) . . ?
O6 Cu3 N6 95.81(12) . . ?
N7 Cu3 N6 100.25(13) . . ?
O5 Cu3 N6 163.12(11) . . ?
C7 O1 Cu1 116.66(19) . . ?
C8 O2 Cu1 120.3(2) . . ?
C8 O3 Cu2 114.76(19) . . ?
C13 O4 Cu2 119.5(2) . . ?
C12 O5 Cu3 116.7(2) . . ?
C13 O6 Cu3 115.6(2) . . ?
C4 N1 C3 110.3(4) . . ?
C4 N1 C1 109.7(4) . . ?
C3 N1 C1 113.2(3) . . ?
C4 N1 Cu1 104.0(3) . . ?
C3 N1 Cu1 107.2(2) . . ?
C1 N1 Cu1 112.2(2) . . ?
C5 N2 C2 108.2(3) . . ?
C5 N2 C6 110.5(3) . . ?
C2 N2 C6 100.2(3) . . ?
C5 N2 Cu1 106.2(3) . . ?
C2 N2 Cu1 118.0(2) . . ?
C6 N2 Cu1 113.6(2) . . ?
C7 N3 C9 106.8(3) . . ?
C7 N3 Cu2 124.3(2) . . ?
C9 N3 Cu2 127.9(2) . . ?
C12 N4 C11 123.2(3) . . ?
C12 N4 Cu2 118.5(2) . . ?
C11 N4 Cu2 117.7(2) . . ?
C16 N5 C17 109.7(3) . . ?
C16 N5 C14 110.4(3) . . ?
C17 N5 C14 113.0(3) . . ?
C16 N5 Cu3 101.6(2) . . ?
C17 N5 Cu3 108.5(2) . . ?
C14 N5 Cu3 112.89(19) . . ?
C19 N6 C15 103.5(3) . . ?
C19 N6 C18 103.4(3) . . ?
C15 N6 C18 109.0(3) . . ?
C19 N6 Cu3 113.1(3) . . ?
C15 N6 Cu3 110.7(2) . . ?
C18 N6 Cu3 116.1(3) . . ?
C20 N7 Cu3 146.7(4) . . ?
C2 C1 N1 115.4(3) . . ?
C2 C1 H1 108.4 . . ?
N1 C1 H1 108.4 . . ?
C2 C1 H1A 108.4 . . ?
N1 C1 H1A 108.4 . . ?
H1 C1 H1A 107.5 . . ?
N2 C2 C1 98.1(4) . . ?
N2 C2 H2 112.1 . . ?
C1 C2 H2 112.1 . . ?
N2 C2 H2A 112.1 . . ?
C1 C2 H2A 112.1 . . ?
H2 C2 H2A 109.8 . . ?
N1 C3 H3 109.5 . . ?
N1 C3 H3A 109.5 . . ?
H3 C3 H3A 109.5 . . ?
N1 C3 H3B 109.5 . . ?
H3 C3 H3B 109.5 . . ?
H3A C3 H3B 109.5 . . ?
N1 C4 H4 109.5 . . ?
N1 C4 H4A 109.5 . . ?
H4 C4 H4A 109.5 . . ?
N1 C4 H4B 109.5 . . ?
H4 C4 H4B 109.5 . . ?
H4A C4 H4B 109.5 . . ?
N2 C5 H5 109.5 . . ?
N2 C5 H5A 109.5 . . ?
H5 C5 H5A 109.5 . . ?
N2 C5 H5B 109.5 . . ?
H5 C5 H5B 109.5 . . ?
H5A C5 H5B 109.5 . . ?
N2 C6 H6 109.5 . . ?
N2 C6 H6A 109.5 . . ?
H6 C6 H6A 109.5 . . ?
N2 C6 H6B 109.5 . . ?
H6 C6 H6B 109.5 . . ?
H6A C6 H6B 109.5 . . ?
N3 C7 O1 137.5(3) . . ?
N3 C7 C8 100.3(3) . . ?
O1 C7 C8 122.2(3) . . ?
O2 C8 O3 132.0(3) . . ?
O2 C8 C7 103.9(3) . . ?
O3 C8 C7 124.1(3) . . ?
N3 C9 C10 98.0(3) . . ?
N3 C9 H9 112.2 . . ?
C10 C9 H9 112.2 . . ?
N3 C9 H9A 112.2 . . ?
C10 C9 H9A 112.2 . . ?
H9 C9 H9A 109.8 . . ?
C9 C10 C11 124.0(3) . . ?
C9 C10 H10 106.3 . . ?
C11 C10 H10 106.3 . . ?
C9 C10 H10A 106.3 . . ?
C11 C10 H10A 106.3 . . ?
H10 C10 H10A 106.4 . . ?
N4 C11 C10 113.5(3) . . ?
N4 C11 H11 108.9 . . ?
C10 C11 H11 108.9 . . ?
N4 C11 H11A 108.9 . . ?
C10 C11 H11A 108.9 . . ?
H11 C11 H11A 107.7 . . ?
O5 C12 N4 133.3(3) . . ?
O5 C12 C13 109.9(3) . . ?
N4 C12 C13 116.8(3) . . ?
O4 C13 O6 132.2(3) . . ?
O4 C13 C12 108.0(3) . . ?
O6 C13 C12 119.8(3) . . ?
C15 C14 N5 112.5(3) . . ?
C15 C14 H14 109.1 . . ?
N5 C14 H14 109.1 . . ?
C15 C14 H14A 109.1 . . ?
N5 C14 H14A 109.1 . . ?
H14 C14 H14A 107.8 . . ?
C14 C15 N6 100.8(3) . . ?
C14 C15 H15 111.6 . . ?
N6 C15 H15 111.6 . . ?
C14 C15 H15A 111.6 . . ?
N6 C15 H15A 111.6 . . ?
H15 C15 H15A 109.4 . . ?
N5 C16 H16 109.5 . . ?
N5 C16 H16A 109.5 . . ?
H16 C16 H16A 109.5 . . ?
N5 C16 H16B 109.5 . . ?
H16 C16 H16B 109.5 . . ?
H16A C16 H16B 109.5 . . ?
N5 C17 H17 109.5 . . ?
N5 C17 H17A 109.5 . . ?
H17 C17 H17A 109.5 . . ?
N5 C17 H17B 109.5 . . ?
H17 C17 H17B 109.5 . . ?
H17A C17 H17B 109.5 . . ?
N6 C18 H18 109.5 . . ?
N6 C18 H18A 109.5 . . ?
H18 C18 H18A 109.5 . . ?
N6 C18 H18B 109.5 . . ?
H18 C18 H18B 109.5 . . ?
H18A C18 H18B 109.5 . . ?
N6 C19 H19 109.5 . . ?
N6 C19 H19A 109.5 . . ?
H19 C19 H19A 109.5 . . ?
N6 C19 H19B 109.5 . . ?
H19 C19 H19B 109.5 . . ?
H19A C19 H19B 109.5 . . ?
N7 C20 Se 178.1(4) . . ?
O12' Cl O12 43.6(5) . . ?
O12' Cl O14 143.1(6) . . ?
O12 Cl O14 109.3(5) . . ?
O12' Cl O11' 113.3(5) . . ?
O12 Cl O11' 106.0(4) . . ?
O14 Cl O11' 40.3(4) . . ?
O12' Cl O14' 111.5(6) . . ?
O12 Cl O14' 137.1(5) . . ?
O14 Cl O14' 104.9(5) . . ?
O11' Cl O14' 116.9(5) . . ?
O12' Cl O11 104.9(6) . . ?
O12 Cl O11 114.6(4) . . ?
O14 Cl O11 110.5(5) . . ?
O11' Cl O11 137.5(5) . . ?
O14' Cl O11 26.0(4) . . ?
O12' Cl O13 72.4(5) . . ?
O12 Cl O13 109.2(4) . . ?
O14 Cl O13 106.0(5) . . ?
O11' Cl O13 69.4(4) . . ?
O14' Cl O13 84.8(5) . . ?
O11 Cl O13 106.9(4) . . ?
O12' Cl O13' 108.2(5) . . ?
O12 Cl O13' 68.7(4) . . ?
O14 Cl O13' 69.0(5) . . ?
O11' Cl O13' 104.3(4) . . ?
O14' Cl O13' 101.4(4) . . ?
O11 Cl O13' 80.0(5) . . ?
O13 Cl O13' 172.8(4) . . ?
O14' O11 Cl 75.6(9) . . ?
O12' O12 Cl 66.8(5) . . ?
O12' O12 O13' 121.0(8) . . ?
Cl O12 O13' 60.0(4) . . ?
Cl O13 O11' 53.4(3) . . ?
Cl O13 O12' 50.0(3) . . ?
O11' O13 O12' 87.8(5) . . ?
O11' O14 Cl 70.9(6) . . ?
O11' O14 O13' 122.0(8) . . ?
Cl O14 O13' 59.2(4) . . ?
O14 O11' Cl 68.7(5) . . ?
O14 O11' O13 120.5(7) . . ?
Cl O11' O13 57.3(3) . . ?
O12 O12' Cl 69.6(6) . . ?
O12 O12' O13 118.2(8) . . ?
Cl O12' O13 57.6(4) . . ?
Cl O13' O12 51.3(3) . . ?
Cl O13' O14 51.8(3) . . ?
O12 O13' O14 86.4(5) . . ?
O11 O14' Cl 78.4(9) . . ?

loop_
_geom_bond_atom_site_label_1
_geom_bond_atom_site_label_2
_geom_bond_distance
_geom_bond_site_symmetry_2
_geom_bond_publ_flag
Se C20 1.747(4) . ?
Cu1 O1 1.836(2) . ?
Cu1 N1 1.894(3) . ?
Cu1 N2 2.240(3) . ?
Cu1 O2 2.255(3) . ?
Cu1 O7 2.278(3) . ?
Cu2 N4 1.848(3) . ?
Cu2 O3 1.889(2) . ?
Cu2 N3 2.155(3) . ?
Cu2 O4 2.159(3) . ?
Cu3 N5 1.917(3) . ?
Cu3 O6 1.932(3) . ?
Cu3 N7 2.130(4) . ?
Cu3 O5 2.175(3) . ?
Cu3 N6 2.264(4) . ?
O1 C7 1.451(4) . ?
O2 C8 1.253(4) . ?
O3 C8 1.430(4) . ?
O4 C13 1.252(4) . ?
O5 C12 1.286(4) . ?
O6 C13 1.383(5) . ?
N1 C4 1.338(6) . ?
N1 C3 1.573(5) . ?
N1 C1 1.660(5) . ?
N2 C5 1.363(5) . ?
N2 C2 1.453(5) . ?
N2 C6 1.523(5) . ?
N3 C7 1.305(4) . ?
N3 C9 1.374(4) . ?
N4 C12 1.414(5) . ?
N4 C11 1.426(4) . ?
N5 C16 1.368(5) . ?
N5 C17 1.522(5) . ?
N5 C14 1.708(5) . ?
N6 C19 1.304(5) . ?
N6 C15 1.505(5) . ?
N6 C18 1.512(6) . ?
N7 C20 1.112(5) . ?
C1 C2 1.503(6) . ?
C1 H1 0.9900 . ?
C1 H1A 0.9900 . ?
C2 H2 0.9900 . ?
C2 H2A 0.9900 . ?
C3 H3 0.9800 . ?
C3 H3A 0.9800 . ?
C3 H3B 0.9800 . ?
C4 H4 0.9800 . ?
C4 H4A 0.9800 . ?
C4 H4B 0.9800 . ?
C5 H5 0.9800 . ?
C5 H5A 0.9800 . ?
C5 H5B 0.9800 . ?
C6 H6 0.9800 . ?
C6 H6A 0.9800 . ?
C6 H6B 0.9800 . ?
C7 C8 1.465(4) . ?
C9 C10 1.574(5) . ?
C9 H9 0.9900 . ?
C9 H9A 0.9900 . ?
C10 C11 1.620(5) . ?
C10 H10 0.9900 . ?
C10 H10A 0.9900 . ?
C11 H11 0.9900 . ?
C11 H11A 0.9900 . ?
C12 C13 1.466(5) . ?
C14 C15 1.394(5) . ?
C14 H14 0.9900 . ?
C14 H14A 0.9900 . ?
C15 H15 0.9900 . ?
C15 H15A 0.9900 . ?
C16 H16 0.9800 . ?
C16 H16A 0.9800 . ?
C16 H16B 0.9800 . ?
C17 H17 0.9800 . ?
C17 H17A 0.9800 . ?
C17 H17B 0.9800 . ?
C18 H18 0.9800 . ?
C18 H18A 0.9800 . ?
C18 H18B 0.9800 . ?
C19 H19 0.9800 . ?
C19 H19A 0.9800 . ?
C19 H19B 0.9800 . ?
Cl O12' 1.364(7) . ?
Cl O12 1.391(6) . ?
Cl O14 1.413(7) . ?
Cl O11' 1.434(6) . ?
Cl O14' 1.456(7) . ?
Cl O11 1.473(6) . ?
Cl O13 1.503(6) . ?
Cl O13' 1.545(6) . ?
O11 O14' 0.659(11) . ?
O12 O12' 1.023(11) . ?
O12 O13' 1.662(10) . ?
O13 O11' 1.672(10) . ?
O13 O12' 1.698(12) . ?
O14 O11' 0.982(10) . ?
O14 O13' 1.680(11) . ?

loop_
_geom_torsion_atom_site_label_1
_geom_torsion_atom_site_label_2
_geom_torsion_atom_site_label_3
_geom_torsion_atom_site_label_4
_geom_torsion
_geom_torsion_site_symmetry_1
_geom_torsion_site_symmetry_2
_geom_torsion_site_symmetry_3
_geom_torsion_site_symmetry_4
_geom_torsion_publ_flag
N1 Cu1 O1 C7 -81.4(7) . . . . ?
N2 Cu1 O1 C7 -178.4(2) . . . . ?
O2 Cu1 O1 C7 -7.1(2) . . . . ?
O7 Cu1 O1 C7 84.3(2) . . . . ?
O1 Cu1 O2 C8 9.7(2) . . . . ?
N1 Cu1 O2 C8 179.4(2) . . . . ?
N2 Cu1 O2 C8 87.5(7) . . . . ?
O7 Cu1 O2 C8 -75.2(2) . . . . ?
N4 Cu2 O3 C8 75.3(7) . . . . ?
N3 Cu2 O3 C8 -5.1(2) . . . . ?
O4 Cu2 O3 C8 165.7(2) . . . . ?
N4 Cu2 O4 C13 1.1(3) . . . . ?
O3 Cu2 O4 C13 -168.5(3) . . . . ?
N3 Cu2 O4 C13 -81.2(7) . . . . ?
N5 Cu3 O5 C12 159.7(3) . . . . ?
O6 Cu3 O5 C12 -3.2(3) . . . . ?
N7 Cu3 O5 C12 -103.9(3) . . . . ?
N6 Cu3 O5 C12 66.5(5) . . . . ?
N5 Cu3 O6 C13 -93.3(5) . . . . ?
N7 Cu3 O6 C13 95.0(3) . . . . ?
O5 Cu3 O6 C13 0.9(3) . . . . ?
N6 Cu3 O6 C13 -163.2(3) . . . . ?
O1 Cu1 N1 C4 151.7(6) . . . . ?
N2 Cu1 N1 C4 -109.2(3) . . . . ?
O2 Cu1 N1 C4 79.7(3) . . . . ?
O7 Cu1 N1 C4 -13.5(3) . . . . ?
O1 Cu1 N1 C3 34.9(8) . . . . ?
N2 Cu1 N1 C3 134.1(2) . . . . ?
O2 Cu1 N1 C3 -37.1(2) . . . . ?
O7 Cu1 N1 C3 -130.3(2) . . . . ?
O1 Cu1 N1 C1 -89.9(7) . . . . ?
N2 Cu1 N1 C1 9.3(2) . . . . ?
O2 Cu1 N1 C1 -161.9(2) . . . . ?
O7 Cu1 N1 C1 104.9(2) . . . . ?
O1 Cu1 N2 C5 64.6(3) . . . . ?
N1 Cu1 N2 C5 -104.8(3) . . . . ?
O2 Cu1 N2 C5 -11.2(8) . . . . ?
O7 Cu1 N2 C5 151.3(3) . . . . ?
O1 Cu1 N2 C2 -173.9(3) . . . . ?
N1 Cu1 N2 C2 16.7(3) . . . . ?
O2 Cu1 N2 C2 110.3(7) . . . . ?
O7 Cu1 N2 C2 -87.2(3) . . . . ?
O1 Cu1 N2 C6 -57.0(3) . . . . ?
N1 Cu1 N2 C6 133.5(3) . . . . ?
O2 Cu1 N2 C6 -132.9(6) . . . . ?
O7 Cu1 N2 C6 29.6(3) . . . . ?
N4 Cu2 N3 C7 -162.6(3) . . . . ?
O3 Cu2 N3 C7 7.1(3) . . . . ?
O4 Cu2 N3 C7 -82.3(7) . . . . ?
N4 Cu2 N3 C9 4.8(3) . . . . ?
O3 Cu2 N3 C9 174.5(3) . . . . ?
O4 Cu2 N3 C9 85.1(7) . . . . ?
O3 Cu2 N4 C12 87.3(7) . . . . ?
N3 Cu2 N4 C12 165.4(2) . . . . ?
O4 Cu2 N4 C12 -5.6(2) . . . . ?
O3 Cu2 N4 C11 -83.8(7) . . . . ?
N3 Cu2 N4 C11 -5.7(3) . . . . ?
O4 Cu2 N4 C11 -176.7(3) . . . . ?
O6 Cu3 N5 C16 46.4(6) . . . . ?
N7 Cu3 N5 C16 -141.8(3) . . . . ?
O5 Cu3 N5 C16 -44.1(3) . . . . ?
N6 Cu3 N5 C16 118.7(3) . . . . ?
O6 Cu3 N5 C17 162.0(4) . . . . ?
N7 Cu3 N5 C17 -26.2(2) . . . . ?
O5 Cu3 N5 C17 71.5(2) . . . . ?
N6 Cu3 N5 C17 -125.7(2) . . . . ?
O6 Cu3 N5 C14 -71.9(5) . . . . ?
N7 Cu3 N5 C14 99.9(2) . . . . ?
O5 Cu3 N5 C14 -162.4(2) . . . . ?
N6 Cu3 N5 C14 0.4(2) . . . . ?
N5 Cu3 N6 C19 143.0(3) . . . . ?
O6 Cu3 N6 C19 -53.0(3) . . . . ?
N7 Cu3 N6 C19 50.2(3) . . . . ?
O5 Cu3 N6 C19 -120.1(4) . . . . ?
N5 Cu3 N6 C15 27.4(2) . . . . ?
O6 Cu3 N6 C15 -168.6(2) . . . . ?
N7 Cu3 N6 C15 -65.5(2) . . . . ?
O5 Cu3 N6 C15 124.2(3) . . . . ?
N5 Cu3 N6 C18 -97.7(3) . . . . ?
O6 Cu3 N6 C18 66.3(3) . . . . ?
N7 Cu3 N6 C18 169.5(3) . . . . ?
O5 Cu3 N6 C18 -0.9(5) . . . . ?
N5 Cu3 N7 C20 -66.8(6) . . . . ?
O6 Cu3 N7 C20 110.8(6) . . . . ?
O5 Cu3 N7 C20 -170.2(6) . . . . ?
N6 Cu3 N7 C20 12.6(6) . . . . ?
C4 N1 C1 C2 79.4(5) . . . . ?
C3 N1 C1 C2 -157.0(4) . . . . ?
Cu1 N1 C1 C2 -35.6(4) . . . . ?
C5 N2 C2 C1 84.8(4) . . . . ?
C6 N2 C2 C1 -159.6(3) . . . . ?
Cu1 N2 C2 C1 -35.7(4) . . . . ?
N1 C1 C2 N2 43.4(4) . . . . ?
C9 N3 C7 O1 2.6(5) . . . . ?
Cu2 N3 C7 O1 172.3(3) . . . . ?
C9 N3 C7 C8 -175.5(3) . . . . ?
Cu2 N3 C7 C8 -5.8(3) . . . . ?
Cu1 O1 C7 N3 -171.6(3) . . . . ?
Cu1 O1 C7 C8 6.2(4) . . . . ?
Cu1 O2 C8 O3 171.4(3) . . . . ?
Cu1 O2 C8 C7 -7.9(3) . . . . ?
Cu2 O3 C8 O2 -174.7(3) . . . . ?
Cu2 O3 C8 C7 4.4(4) . . . . ?
N3 C7 C8 O2 -179.7(3) . . . . ?
O1 C7 C8 O2 1.8(4) . . . . ?
N3 C7 C8 O3 1.0(4) . . . . ?
O1 C7 C8 O3 -177.5(3) . . . . ?
C7 N3 C9 C10 -166.4(3) . . . . ?
Cu2 N3 C9 C10 24.5(3) . . . . ?
N3 C9 C10 C11 -69.6(4) . . . . ?
C12 N4 C11 C10 166.4(3) . . . . ?
Cu2 N4 C11 C10 -22.9(4) . . . . ?
C9 C10 C11 N4 75.9(4) . . . . ?
Cu3 O5 C12 N4 -172.0(3) . . . . ?
Cu3 O5 C12 C13 4.2(4) . . . . ?
C11 N4 C12 O5 -3.8(6) . . . . ?
Cu2 N4 C12 O5 -174.4(3) . . . . ?
C11 N4 C12 C13 -179.8(3) . . . . ?
Cu2 N4 C12 C13 9.6(4) . . . . ?
Cu2 O4 C13 O6 -177.9(3) . . . . ?
Cu2 O4 C13 C12 3.3(4) . . . . ?
Cu3 O6 C13 O4 -177.5(4) . . . . ?
Cu3 O6 C13 C12 1.1(4) . . . . ?
O5 C12 C13 O4 175.3(3) . . . . ?
N4 C12 C13 O4 -7.8(5) . . . . ?
O5 C12 C13 O6 -3.6(5) . . . . ?
N4 C12 C13 O6 173.3(3) . . . . ?
C16 N5 C14 C15 -144.1(3) . . . . ?
C17 N5 C14 C15 92.6(4) . . . . ?
Cu3 N5 C14 C15 -31.1(4) . . . . ?
N5 C14 C15 N6 50.1(4) . . . . ?
C19 N6 C15 C14 -170.4(3) . . . . ?
C18 N6 C15 C14 80.0(4) . . . . ?
Cu3 N6 C15 C14 -48.9(3) . . . . ?
Cu3 N7 C20 Se 4(11) . . . . ?
O12' Cl O11 O14' -108.8(13) . . . . ?
O12 Cl O11 O14' -154.2(12) . . . . ?
O14 Cl O11 O14' 81.8(14) . . . . ?
O11' Cl O11 O14' 44.6(16) . . . . ?
O13 Cl O11 O14' -33.0(14) . . . . ?
O13' Cl O11 O14' 144.9(14) . . . . ?
O14 Cl O12 O12' -149.5(8) . . . . ?
O11' Cl O12 O12' -107.2(8) . . . . ?
O14' Cl O12 O12' 69.6(10) . . . . ?
O11 Cl O12 O12' 85.9(9) . . . . ?
O13 Cl O12 O12' -33.9(9) . . . . ?
O13' Cl O12 O12' 153.4(9) . . . . ?
O12' Cl O12 O13' -153.4(9) . . . . ?
O14 Cl O12 O13' 57.1(5) . . . . ?
O11' Cl O12 O13' 99.4(5) . . . . ?
O14' Cl O12 O13' -83.8(7) . . . . ?
O11 Cl O12 O13' -67.5(5) . . . . ?
O13 Cl O12 O13' 172.6(5) . . . . ?
O12' Cl O13 O11' -124.2(6) . . . . ?
O12 Cl O13 O11' -100.4(5) . . . . ?
O14 Cl O13 O11' 17.3(5) . . . . ?
O14' Cl O13 O11' 121.3(5) . . . . ?
O11 Cl O13 O11' 135.2(5) . . . . ?
O13' Cl O13 O11' -28(4) . . . . ?
O12 Cl O13 O12' 23.8(6) . . . . ?
O14 Cl O13 O12' 141.4(6) . . . . ?
O11' Cl O13 O12' 124.2(6) . . . . ?
O14' Cl O13 O12' -114.6(6) . . . . ?
O11 Cl O13 O12' -100.7(6) . . . . ?
O13' Cl O13 O12' 96(4) . . . . ?
O12' Cl O14 O11' 56.5(12) . . . . ?
O12 Cl O14 O11' 92.2(7) . . . . ?
O14' Cl O14 O11' -114.1(7) . . . . ?
O11 Cl O14 O11' -140.8(7) . . . . ?
O13 Cl O14 O11' -25.4(8) . . . . ?
O13' Cl O14 O11' 149.1(8) . . . . ?
O12' Cl O14 O13' -92.6(10) . . . . ?
O12 Cl O14 O13' -56.9(5) . . . . ?
O11' Cl O14 O13' -149.1(8) . . . . ?
O14' Cl O14 O13' 96.7(5) . . . . ?
O11 Cl O14 O13' 70.1(5) . . . . ?
O13 Cl O14 O13' -174.5(4) . . . . ?
O13' O14 O11' Cl 31.3(7) . . . . ?
Cl O14 O11' O13 25.5(7) . . . . ?
O13' O14 O11' O13 56.8(12) . . . . ?
O12' Cl O11' O14 -147.0(8) . . . . ?
O12 Cl O11' O14 -101.2(7) . . . . ?
O14' Cl O11' O14 81.3(8) . . . . ?
O11 Cl O11' O14 61.1(10) . . . . ?
O13 Cl O11' O14 153.9(8) . . . . ?
O13' Cl O11' O14 -29.6(8) . . . . ?
O12' Cl O11' O13 59.2(6) . . . . ?
O12 Cl O11' O13 105.0(5) . . . . ?
O14 Cl O11' O13 -153.9(8) . . . . ?
O14' Cl O11' O13 -72.6(6) . . . . ?
O11 Cl O11' O13 -92.7(7) . . . . ?
O13' Cl O11' O13 176.5(5) . . . . ?
Cl O13 O11' O14 -28.4(9) . . . . ?
O12' O13 O11' O14 -67.8(10) . . . . ?
O12' O13 O11' Cl -39.4(4) . . . . ?
O13' O12 O12' Cl 26.9(8) . . . . ?
Cl O12 O12' O13 32.0(7) . . . . ?
O13' O12 O12' O13 58.8(13) . . . . ?
O14 Cl O12' O12 53.0(12) . . . . ?
O11' Cl O12' O12 89.0(8) . . . . ?
O14' Cl O12' O12 -136.7(7) . . . . ?
O11 Cl O12' O12 -110.2(8) . . . . ?
O13 Cl O12' O12 146.4(8) . . . . ?
O13' Cl O12' O12 -26.0(8) . . . . ?
O12 Cl O12' O13 -146.4(8) . . . . ?
O14 Cl O12' O13 -93.4(9) . . . . ?
O11' Cl O12' O13 -57.4(5) . . . . ?
O14' Cl O12' O13 76.9(6) . . . . ?
O11 Cl O12' O13 103.4(5) . . . . ?
O13' Cl O12' O13 -172.5(4) . . . . ?
Cl O13 O12' O12 -36.0(8) . . . . ?
O11' O13 O12' O12 5.6(11) . . . . ?
O11' O13 O12' Cl 41.6(4) . . . . ?
O12' Cl O13' O12 18.9(6) . . . . ?
O14 Cl O13' O12 -121.9(5) . . . . ?
O11' Cl O13' O12 -101.9(5) . . . . ?
O14' Cl O13' O12 136.4(5) . . . . ?
O11 Cl O13' O12 121.4(5) . . . . ?
O13 Cl O13' O12 -75(4) . . . . ?
O12' Cl O13' O14 140.9(6) . . . . ?
O12 Cl O13' O14 121.9(5) . . . . ?
O11' Cl O13' O14 20.1(5) . . . . ?
O14' Cl O13' O14 -101.7(6) . . . . ?
O11 Cl O13' O14 -116.6(5) . . . . ?
O13 Cl O13' O14 47(4) . . . . ?
O12' O12 O13' Cl -28.7(9) . . . . ?
O12' O12 O13' O14 -70.6(10) . . . . ?
Cl O12 O13' O14 -41.9(4) . . . . ?
O11' O14 O13' Cl -34.9(8) . . . . ?
O11' O14 O13' O12 6.7(10) . . . . ?
Cl O14 O13' O12 41.6(4) . . . . ?
O12' Cl O14' O11 79.6(14) . . . . ?
O12 Cl O14' O11 35.6(16) . . . . ?
O14 Cl O14' O11 -106.4(13) . . . . ?
O11' Cl O14' O11 -147.9(12) . . . . ?
O13 Cl O14' O11 148.4(13) . . . . ?
O13' Cl O14' O11 -35.3(14) . . . . ?
